data_7234249
loop_
_publ_author_name
'Jilin Jia'
'Liping Zhu'
'Ying Wei'
'Zhongbin Wu'
'Hui Xu'
'Dongxue Ding'
'Runfeng Chen'
'Dongge Ma'
'Wei Huang'

_publ_section_title
;
 Triazine-phosphine oxide electron transporter for ultralow-voltage-driven
 sky blue PHOLEDs
;
_journal_name_full 'Journal of Materials Chemistry C'
_journal_page_first 4890
_journal_page_last 4902
_journal_paper_doi 10.1039/C4TC02993C
_journal_volume 3
_journal_year 2015
_chemical_formula_moiety 'C57 H42 N3 O3 P3, 2(C H2 Cl2), H2 O'
_chemical_formula_sum 'C59 H48 Cl4 N3 O4 P3'
_chemical_formula_weight 1097.77
_space_group_crystal_system monoclinic
_space_group_IT_number 14
_space_group_name_Hall '-P 2ybc'
_space_group_name_H-M_alt 'P 1 21/c 1'
_atom_sites_solution_hydrogens geom
_atom_sites_solution_primary direct
_atom_sites_solution_secondary difmap
_cell_angle_alpha 90.00
_cell_angle_beta 100.770(3)
_cell_angle_gamma 90.00
_cell_formula_units_Z 4
_cell_length_a 11.5630(4)
_cell_length_b 25.5200(7)
_cell_length_c 18.8834(5)
_cell_measurement_reflns_used 5791
_cell_measurement_temperature 293(2)
_cell_measurement_theta_max 28.8089
_cell_measurement_theta_min 3.1793
_cell_volume 5474.1(3)
_computing_cell_refinement
;
CrysAlisPro, Agilent Technologies,
Version 1.171.35.21 (release 20-01-2012 CrysAlis171 .NET)
(compiled Jan 23 2012,18:06:46)
;
_computing_data_collection
;
CrysAlisPro, Agilent Technologies,
Version 1.171.35.21 (release 20-01-2012 CrysAlis171 .NET)
(compiled Jan 23 2012,18:06:46)
;
_computing_data_reduction
;
CrysAlisPro, Agilent Technologies,
Version 1.171.35.21 (release 20-01-2012 CrysAlis171 .NET)
(compiled Jan 23 2012,18:06:46)
;
_computing_molecular_graphics 'Olex2 (Dolomanov et al., 2009)'
_computing_publication_material 'Olex2 (Dolomanov et al., 2009)'
_computing_structure_refinement 'XL (Sheldrick, 2008)'
_computing_structure_solution 'XS (Sheldrick, 2008)'
_diffrn_ambient_temperature 293(2)
_diffrn_detector_area_resol_mean 16.1954
_diffrn_measured_fraction_theta_full 0.858
_diffrn_measured_fraction_theta_max 0.858
_diffrn_measurement_device_type 'Xcalibur, Eos'
_diffrn_measurement_method '\w scans'
_diffrn_orient_matrix_UB_11 -0.0106101000
_diffrn_orient_matrix_UB_12 0.0247378000
_diffrn_orient_matrix_UB_13 0.0146648000
_diffrn_orient_matrix_UB_21 0.0599168000
_diffrn_orient_matrix_UB_22 0.0014305000
_diffrn_orient_matrix_UB_23 0.0172516000
_diffrn_orient_matrix_UB_31 0.0140066000
_diffrn_orient_matrix_UB_32 0.0125730000
_diffrn_orient_matrix_UB_33 -0.0308248000
_diffrn_radiation_monochromator graphite
_diffrn_radiation_type MoK\a
_diffrn_radiation_wavelength 0.71073
_diffrn_reflns_av_R_equivalents 0.0213
_diffrn_reflns_av_unetI/netI 0.0426
_diffrn_reflns_limit_h_max 15
_diffrn_reflns_limit_h_min -11
_diffrn_reflns_limit_k_max 29
_diffrn_reflns_limit_k_min -34
_diffrn_reflns_limit_l_max 16
_diffrn_reflns_limit_l_min -24
_diffrn_reflns_number 23584
_diffrn_reflns_theta_full 28.87
_diffrn_reflns_theta_max 28.87
_diffrn_reflns_theta_min 3.19
_diffrn_source 'Enhance (Mo) X-ray Source'
_exptl_absorpt_coefficient_mu 0.437
_exptl_absorpt_correction_T_max 1.00000
_exptl_absorpt_correction_T_min 0.97740
_exptl_absorpt_correction_type multi-scan
_exptl_absorpt_process_details
;
CrysAlisPro, Agilent Technologies,
Version 1.171.35.21 (release 20-01-2012 CrysAlis171 .NET)
(compiled Jan 23 2012,18:06:46)
Empirical absorption correction using spherical harmonics,
 implemented in SCALE3 ABSPACK scaling algorithm.
;
_exptl_crystal_density_diffrn 1.774
_exptl_crystal_density_method 'not measured'
_exptl_crystal_F_000 3009
_refine_diff_density_max 0.706
_refine_diff_density_min -0.714
_refine_diff_density_rms 0.057
_refine_ls_extinction_method none
_refine_ls_goodness_of_fit_ref 1.255
_refine_ls_hydrogen_treatment constr
_refine_ls_matrix_type full
_refine_ls_number_parameters 661
_refine_ls_number_reflns 12350
_refine_ls_number_restraints 0
_refine_ls_restrained_S_all 1.255
_refine_ls_R_factor_all 0.0985
_refine_ls_R_factor_gt 0.0654
_refine_ls_shift/su_max 0.036
_refine_ls_shift/su_mean 0.006
_refine_ls_structure_factor_coef Fsqd
_refine_ls_weighting_details 'calc w=1/[\s^2^(Fo^2^)+(0.1000P)^2^+0.0000P] where P=(Fo^2^+2Fc^2^)/3'
_refine_ls_weighting_scheme calc
_refine_ls_wR_factor_gt 0.1858
_refine_ls_wR_factor_ref 0.2080
_reflns_number_gt 8536
_reflns_number_total 12350
_reflns_threshold_expression >2sigma(I)
_cod_data_source_file J-Mater-Chem-C-2015-3-4890.cif
_cod_data_source_block 1
_cod_depositor_comments
;

2025-01-30
Z value and formula fixed to values more according to usual
chemical conventions.                 miguel
;
_cod_original_formula_sum 'C11 H10 Cl0.05 N2 O2 P2'
_cod_original_formula_weight 265.76
_cod_original_formula_moiety '0.18(C57 H42 N3 O3 P3), 0.36(C H2 Cl2), 0.18(H2 O)'
_cod_original_formula_units_Z 22
_cod_database_code 7234249
_reflns_odcompleteness_completeness 99.77
_reflns_odcompleteness_iscentric 1
_reflns_odcompleteness_theta 26.32
_olex2_refinement_description
;
1. Fixed Uiso
 At 1.2 times of:
  All C(H) groups, All C(H,H) groups
 At 1.5 times of:
  All O(H,H) groups
2.a Free rotating group:
 O40(H40A,H40B)
2.b Secondary CH2 refined with riding coordinates:
 C74(H74A,H74B), C69(H69A,H69B)
2.c Aromatic/amide H refined with riding coordinates:
 C21(H21), C25(H25), C26(H26), C27(H27), C28(H28), C30(H30), C32(H32),
 C33(H33), C34(H34), C35(H35), C36(H36), C37(H37), C38(H38), C39(H39), C41(H41),
  C42(H42), C43(H43), C44(H44), C45(H45), C46(H46), C47(H47), C48(H48),
 C49(H49), C50(H50), C51(H51), C52(H52), C53(H53), C54(H54), C55(H55), C56(H56),
  C57(H57), C58(H58), C59(H59), C60(H60), C61(H61), C62(H62), C63(H63),
 C64(H64), C65(H65), C66(H66), C67(H67), C68(H68)
;

loop_
_space_group_symop_id
_space_group_symop_operation_xyz
1 'x, y, z'
2 '-x, y+1/2, -z+1/2'
3 '-x, -y, -z'
4 'x, -y-1/2, z-1/2'

loop_
_atom_site_label
_atom_site_type_symbol
_atom_site_fract_x
_atom_site_fract_y
_atom_site_fract_z
_atom_site_U_iso_or_equiv
_atom_site_adp_type
_atom_site_occupancy
_atom_site_calc_flag
_atom_site_disorder_assembly
_atom_site_disorder_group
_atom_site_refinement_flags_posn
P1 P 0.23360(6) 0.40982(3) 0.67577(4) 0.03477(18) Uani 1 d . . .
P2 P 0.12831(6) 0.16360(3) 0.52532(4) 0.03726(19) Uani 1 d . . .
P3 P 0.60303(6) 0.33796(3) 0.46369(4) 0.03680(19) Uani 1 d . . .
N1 N 0.23890(19) 0.31606(8) 0.58232(11) 0.0334(5) Uani 1 d . . .
N2 N 0.3457(2) 0.32684(9) 0.48744(12) 0.0373(5) Uani 1 d . . .
O3 O 0.34696(17) 0.38232(8) 0.70056(10) 0.0434(5) Uani 1 d . . .
O5 O 0.11118(18) 0.20738(8) 0.47312(10) 0.0455(5) Uani 1 d . . .
N6 N 0.3409(2) 0.24404(9) 0.54323(12) 0.0363(5) Uani 1 d . . .
C7 C 0.5397(2) 0.27793(10) 0.42205(14) 0.0350(6) Uani 1 d . . .
C9 C 0.2075(2) 0.43030(10) 0.58101(14) 0.0343(6) Uani 1 d . . .
O10 O 0.60583(19) 0.33973(9) 0.54301(10) 0.0500(5) Uani 1 d . . .
C11 C 0.4435(2) 0.25255(10) 0.44417(13) 0.0345(6) Uani 1 d . . .
C12 C 0.2407(2) 0.40028(10) 0.52496(14) 0.0343(6) Uani 1 d . . .
C13 C 0.2793(2) 0.34501(10) 0.53310(13) 0.0325(5) Uani 1 d . . .
C14 C 0.2291(2) 0.23170(10) 0.63824(14) 0.0345(6) Uani 1 d . . .
C15 C 0.1693(2) 0.18451(10) 0.61881(14) 0.0364(6) Uani 1 d . . .
C16 C 0.2722(2) 0.26576(10) 0.58463(13) 0.0332(6) Uani 1 d . . .
C17 C 0.3741(2) 0.27637(10) 0.49507(13) 0.0334(6) Uani 1 d . . .
C18 C 0.7509(2) 0.33924(12) 0.44474(16) 0.0426(7) Uani 1 d . . .
C19 C 0.2329(3) 0.47106(11) 0.72455(15) 0.0419(6) Uani 1 d . . .
C21 C 0.2197(3) 0.09155(11) 0.44369(16) 0.0465(7) Uani 1 d . . .
H21 H 0.1470 0.0945 0.4130 0.056 Uiso 1 calc . . R
C22 C 0.5294(2) 0.39208(11) 0.41380(15) 0.0410(6) Uani 1 d . . .
C24 C 0.2390(3) 0.11747(10) 0.50905(14) 0.0383(6) Uani 1 d . . .
C25 C 0.5924(3) 0.25318(12) 0.37056(15) 0.0455(7) Uani 1 d . . .
H25 H 0.6570 0.2688 0.3562 0.055 Uiso 1 calc . . R
C26 C 0.1647(3) 0.48073(12) 0.56470(17) 0.0467(7) Uani 1 d . . .
H26 H 0.1435 0.5011 0.6011 0.056 Uiso 1 calc . . R
C27 C 0.4584(3) 0.18097(12) 0.36231(15) 0.0477(7) Uani 1 d . . .
H27 H 0.4314 0.1489 0.3426 0.057 Uiso 1 calc . . R
C28 C 0.2312(3) 0.42261(12) 0.45652(15) 0.0443(7) Uani 1 d . . .
H28 H 0.2549 0.4034 0.4199 0.053 Uiso 1 calc . . R
C29 C -0.0053(3) 0.12623(12) 0.52021(16) 0.0461(7) Uani 1 d . . .
C30 C 0.1527(3) 0.50155(12) 0.49588(17) 0.0522(8) Uani 1 d . . .
H30 H 0.1214 0.5349 0.4862 0.063 Uiso 1 calc . . R
C31 C 0.1055(2) 0.37665(11) 0.69486(15) 0.0404(6) Uani 1 d . . .
C32 C 0.8357(3) 0.31098(14) 0.48965(18) 0.0575(8) Uani 1 d . . .
H32 H 0.8168 0.2938 0.5294 0.069 Uiso 1 calc . . R
C33 C 0.2519(3) 0.24788(12) 0.70938(15) 0.0465(7) Uani 1 d . . .
H33 H 0.2908 0.2794 0.7217 0.056 Uiso 1 calc . . R
C34 C 0.4055(3) 0.20432(11) 0.41447(15) 0.0446(7) Uani 1 d . . .
H34 H 0.3435 0.1874 0.4299 0.053 Uiso 1 calc . . R
C35 C 0.1873(3) 0.47265(13) 0.44208(17) 0.0534(8) Uani 1 d . . .
H35 H 0.1812 0.4867 0.3961 0.064 Uiso 1 calc . . R
C36 C 0.5505(3) 0.20555(12) 0.34010(16) 0.0509(8) Uani 1 d . . .
H36 H 0.5853 0.1904 0.3045 0.061 Uiso 1 calc . . R
C37 C 0.1349(3) 0.15486(12) 0.67361(17) 0.0530(8) Uani 1 d . . .
H37 H 0.0939 0.1237 0.6620 0.064 Uiso 1 calc . . R
C38 C 0.2170(3) 0.21728(13) 0.76264(16) 0.0577(9) Uani 1 d . . .
H38 H 0.2322 0.2285 0.8103 0.069 Uiso 1 calc . . R
C39 C -0.0036(3) 0.37784(15) 0.64954(19) 0.0595(9) Uani 1 d . . .
H39 H -0.0114 0.3928 0.6040 0.071 Uiso 1 calc . . R
C41 C 0.4522(3) 0.38636(13) 0.34786(16) 0.0496(7) Uani 1 d . . .
H41 H 0.4359 0.3532 0.3279 0.060 Uiso 1 calc . . R
C42 C 0.1158(3) 0.35313(13) 0.76262(17) 0.0521(8) Uani 1 d . . .
H42 H 0.1884 0.3521 0.7937 0.063 Uiso 1 calc . . R
C43 C 0.3399(3) 0.49740(13) 0.74431(16) 0.0517(8) Uani 1 d . . .
H43 H 0.4081 0.4829 0.7333 0.062 Uiso 1 calc . . R
C44 C 0.3461(3) 0.11188(13) 0.55454(17) 0.0533(8) Uani 1 d . . .
H44 H 0.3591 0.1282 0.5993 0.064 Uiso 1 calc . . R
C45 C 0.1607(3) 0.17092(13) 0.74491(17) 0.0597(9) Uani 1 d . . .
H45 H 0.1394 0.1500 0.7807 0.072 Uiso 1 calc . . R
C46 C 0.5529(3) 0.44236(13) 0.44168(19) 0.0557(8) Uani 1 d . . .
H46 H 0.6039 0.4468 0.4856 0.067 Uiso 1 calc . . R
C47 C 0.4146(4) 0.05711(13) 0.4689(2) 0.0636(10) Uani 1 d . . .
H47 H 0.4740 0.0371 0.4553 0.076 Uiso 1 calc . . R
C48 C 0.1328(3) 0.49230(13) 0.74305(19) 0.0578(8) Uani 1 d . . .
H48 H 0.0608 0.4752 0.7308 0.069 Uiso 1 calc . . R
C49 C 0.3070(3) 0.06137(12) 0.42346(19) 0.0581(9) Uani 1 d . . .
H49 H 0.2934 0.0440 0.3794 0.070 Uiso 1 calc . . R
C50 C -0.0065(3) 0.07332(13) 0.53914(19) 0.0595(9) Uani 1 d . . .
H50 H 0.0640 0.0554 0.5537 0.071 Uiso 1 calc . . R
C51 C -0.1123(4) 0.04781(17) 0.5362(2) 0.0757(12) Uani 1 d . . .
H51 H -0.1128 0.0127 0.5492 0.091 Uiso 1 calc . . R
C52 C 0.4001(3) 0.43039(16) 0.31223(19) 0.0643(10) Uani 1 d . . .
H52 H 0.3483 0.4266 0.2685 0.077 Uiso 1 calc . . R
C53 C 0.5014(4) 0.48533(14) 0.4051(2) 0.0664(10) Uani 1 d . . .
H53 H 0.5189 0.5187 0.4238 0.080 Uiso 1 calc . . R
C54 C -0.0906(4) 0.33358(17) 0.7379(2) 0.0793(13) Uani 1 d . . .
H54 H -0.1562 0.3192 0.7524 0.095 Uiso 1 calc . . R
C55 C 0.9497(3) 0.30797(16) 0.4759(2) 0.0716(10) Uani 1 d . . .
H55 H 1.0066 0.2886 0.5063 0.086 Uiso 1 calc . . R
C56 C -0.1118(3) 0.15184(16) 0.49702(19) 0.0653(9) Uani 1 d . . .
H56 H -0.1126 0.1868 0.4828 0.078 Uiso 1 calc . . R
C57 C 0.3454(4) 0.54418(14) 0.77964(18) 0.0676(10) Uani 1 d . . .
H57 H 0.4168 0.5619 0.7913 0.081 Uiso 1 calc . . R
C58 C 0.2459(5) 0.56525(14) 0.7981(2) 0.0762(12) Uani 1 d . . .
H58 H 0.2501 0.5970 0.8226 0.091 Uiso 1 calc . . R
C59 C 0.8947(4) 0.3615(2) 0.3736(3) 0.0956(16) Uani 1 d . . .
H59 H 0.9149 0.3782 0.3339 0.115 Uiso 1 calc . . R
C60 C 0.4241(4) 0.47920(15) 0.3409(2) 0.0688(11) Uani 1 d . . .
H60 H 0.3880 0.5084 0.3168 0.083 Uiso 1 calc . . R
C61 C 0.9775(3) 0.33283(17) 0.4191(2) 0.0771(12) Uani 1 d . . .
H61 H 1.0539 0.3307 0.4104 0.092 Uiso 1 calc . . R
C62 C 0.0175(4) 0.33139(15) 0.7833(2) 0.0718(11) Uani 1 d . . .
H62 H 0.0244 0.3152 0.8280 0.086 Uiso 1 calc . . R
C63 C 0.4343(3) 0.08221(15) 0.53434(19) 0.0663(10) Uani 1 d . . .
H63 H 0.5069 0.0792 0.5650 0.080 Uiso 1 calc . . R
C64 C 0.1412(4) 0.53988(14) 0.7805(2) 0.0701(11) Uani 1 d . . .
H64 H 0.0743 0.5543 0.7935 0.084 Uiso 1 calc . . R
C65 C -0.1018(3) 0.35658(19) 0.6723(2) 0.0814(13) Uani 1 d . . .
H65 H -0.1753 0.3582 0.6423 0.098 Uiso 1 calc . . R
C66 C -0.2159(4) 0.0734(2) 0.5146(2) 0.0856(15) Uani 1 d . . .
H66 H -0.2866 0.0557 0.5130 0.103 Uiso 1 calc . . R
C67 C -0.2171(4) 0.1250(2) 0.4951(2) 0.0834(13) Uani 1 d . . .
H67 H -0.2884 0.1422 0.4806 0.100 Uiso 1 calc . . R
C68 C 0.7809(3) 0.36562(16) 0.3868(2) 0.0684(11) Uani 1 d . . .
H68 H 0.7254 0.3859 0.3569 0.082 Uiso 1 calc . . R
Cl4 Cl 0.44335(15) 0.68968(7) 0.80468(8) 0.1246(5) Uani 1 d . . .
Cl23 Cl 0.2254(2) 0.71498(7) 0.85001(14) 0.1778(9) Uani 1 d . . .
C74 C 0.3805(6) 0.7250(3) 0.8601(4) 0.153(3) Uani 1 d . . .
H74A H 0.3951 0.7617 0.8522 0.184 Uiso 1 calc . . R
H74B H 0.4172 0.7166 0.9093 0.184 Uiso 1 calc . . R
Cl8 Cl 0.36199(15) 0.53222(10) 0.15506(8) 0.1661(9) Uani 1 d . . .
Cl20 Cl 0.13707(18) 0.52354(10) 0.19329(13) 0.1793(10) Uani 1 d . . .
C69 C 0.2487(4) 0.56425(19) 0.1831(2) 0.0874(13) Uani 1 d . . .
H69A H 0.2783 0.5814 0.2287 0.105 Uiso 1 calc . . R
H69B H 0.2185 0.5911 0.1481 0.105 Uiso 1 calc . . R
O40 O 0.4158(2) 0.62671(17) 0.31821(15) 0.0939(10) Uani 1 d . . .
H40A H 0.4887 0.6307 0.3179 0.141 Uiso 1 d . . G
H40B H 0.4053 0.6252 0.3615 0.141 Uiso 1 d . . G

loop_
_atom_site_aniso_label
_atom_site_aniso_U_11
_atom_site_aniso_U_22
_atom_site_aniso_U_33
_atom_site_aniso_U_23
_atom_site_aniso_U_13
_atom_site_aniso_U_12
P1 0.0330(4) 0.0350(4) 0.0369(4) -0.0002(3) 0.0083(3) 0.0005(3)
P2 0.0406(4) 0.0342(4) 0.0382(4) -0.0007(3) 0.0105(3) -0.0057(3)
P3 0.0333(4) 0.0417(4) 0.0365(4) -0.0019(3) 0.0094(3) -0.0041(3)
N1 0.0359(12) 0.0307(11) 0.0350(11) 0.0012(9) 0.0100(9) -0.0019(9)
N2 0.0376(12) 0.0367(12) 0.0411(12) 0.0030(10) 0.0165(10) -0.0007(10)
O3 0.0384(11) 0.0466(11) 0.0438(11) 0.0006(9) 0.0043(8) 0.0049(9)
O5 0.0493(12) 0.0425(11) 0.0444(11) 0.0072(9) 0.0079(9) -0.0008(9)
N6 0.0410(13) 0.0333(12) 0.0381(12) -0.0009(10) 0.0164(10) -0.0033(10)
C7 0.0330(14) 0.0387(14) 0.0353(13) 0.0016(11) 0.0111(11) 0.0012(11)
C9 0.0301(13) 0.0336(13) 0.0401(14) 0.0025(11) 0.0089(11) 0.0002(11)
O10 0.0502(13) 0.0634(14) 0.0370(10) -0.0066(10) 0.0096(9) -0.0045(10)
C11 0.0354(14) 0.0370(14) 0.0325(13) 0.0017(11) 0.0099(11) 0.0009(11)
C12 0.0280(13) 0.0375(14) 0.0385(14) 0.0054(11) 0.0093(10) -0.0013(11)
C13 0.0307(13) 0.0354(14) 0.0312(12) -0.0002(11) 0.0058(10) -0.0042(11)
C14 0.0410(15) 0.0308(13) 0.0353(13) 0.0028(11) 0.0164(11) 0.0010(11)
C15 0.0448(16) 0.0320(14) 0.0353(13) 0.0019(11) 0.0148(11) -0.0001(12)
C16 0.0331(13) 0.0319(13) 0.0350(13) -0.0042(11) 0.0073(10) -0.0055(11)
C17 0.0322(13) 0.0341(14) 0.0353(13) -0.0019(11) 0.0101(10) -0.0043(11)
C18 0.0324(14) 0.0459(16) 0.0495(16) -0.0025(13) 0.0078(12) -0.0040(12)
C19 0.0469(17) 0.0407(15) 0.0401(15) -0.0026(12) 0.0135(12) -0.0021(13)
C21 0.0562(19) 0.0436(16) 0.0419(16) -0.0055(13) 0.0150(13) -0.0071(14)
C22 0.0336(14) 0.0416(16) 0.0508(16) 0.0010(13) 0.0156(12) -0.0053(12)
C24 0.0490(17) 0.0296(13) 0.0383(14) 0.0008(11) 0.0131(12) -0.0046(12)
C25 0.0431(16) 0.0531(18) 0.0451(16) -0.0051(14) 0.0203(13) -0.0037(14)
C26 0.0471(17) 0.0415(16) 0.0526(17) 0.0031(14) 0.0121(13) 0.0090(14)
C27 0.059(2) 0.0413(16) 0.0454(16) -0.0072(13) 0.0159(14) -0.0041(14)
C28 0.0453(17) 0.0462(17) 0.0439(16) 0.0071(13) 0.0150(13) 0.0027(14)
C29 0.0487(18) 0.0462(17) 0.0466(16) -0.0094(14) 0.0170(13) -0.0161(14)
C30 0.0527(19) 0.0415(17) 0.061(2) 0.0158(15) 0.0081(15) 0.0137(14)
C31 0.0412(16) 0.0403(15) 0.0426(15) -0.0033(12) 0.0151(12) -0.0046(12)
C32 0.0422(18) 0.063(2) 0.066(2) 0.0068(17) 0.0059(15) 0.0014(16)
C33 0.0600(19) 0.0410(16) 0.0402(15) -0.0040(13) 0.0133(13) -0.0072(14)
C34 0.0510(17) 0.0391(15) 0.0471(16) -0.0030(13) 0.0183(13) -0.0068(14)
C35 0.055(2) 0.0548(19) 0.0522(18) 0.0248(16) 0.0157(15) 0.0088(16)
C36 0.059(2) 0.0538(19) 0.0446(16) -0.0112(14) 0.0211(14) 0.0027(16)
C37 0.067(2) 0.0446(17) 0.0509(18) 0.0040(14) 0.0211(15) -0.0168(16)
C38 0.084(3) 0.058(2) 0.0336(15) -0.0027(14) 0.0160(15) -0.0078(18)
C39 0.0410(18) 0.077(2) 0.060(2) -0.0008(18) 0.0091(15) -0.0092(17)
C41 0.0478(18) 0.0526(18) 0.0492(17) 0.0078(15) 0.0108(14) -0.0007(15)
C42 0.056(2) 0.0510(18) 0.0538(18) 0.0027(15) 0.0209(15) -0.0064(15)
C43 0.061(2) 0.0495(18) 0.0477(17) -0.0031(14) 0.0191(15) -0.0122(16)
C44 0.061(2) 0.0515(19) 0.0464(17) -0.0039(15) 0.0066(14) 0.0119(16)
C45 0.090(3) 0.055(2) 0.0394(16) 0.0086(15) 0.0250(17) -0.0127(19)
C46 0.0513(19) 0.0513(19) 0.067(2) -0.0073(16) 0.0176(16) -0.0086(16)
C47 0.081(3) 0.0472(19) 0.070(2) 0.0043(17) 0.035(2) 0.0166(18)
C48 0.059(2) 0.0504(19) 0.068(2) -0.0063(16) 0.0237(17) 0.0034(16)
C49 0.085(3) 0.0415(18) 0.0543(19) -0.0090(15) 0.0300(19) -0.0053(17)
C50 0.070(2) 0.0516(19) 0.063(2) -0.0066(16) 0.0279(17) -0.0179(17)
C51 0.092(3) 0.068(3) 0.074(3) -0.010(2) 0.035(2) -0.039(2)
C52 0.062(2) 0.075(3) 0.058(2) 0.0244(19) 0.0152(17) 0.0080(19)
C53 0.074(3) 0.0414(18) 0.092(3) 0.0050(19) 0.036(2) -0.0022(18)
C54 0.073(3) 0.088(3) 0.088(3) -0.022(2) 0.047(2) -0.036(2)
C55 0.0377(18) 0.079(3) 0.094(3) 0.008(2) 0.0020(18) 0.0096(18)
C56 0.053(2) 0.075(2) 0.067(2) -0.0050(19) 0.0069(17) -0.0121(19)
C57 0.098(3) 0.055(2) 0.054(2) -0.0107(17) 0.0231(19) -0.028(2)
C58 0.130(4) 0.0397(19) 0.063(2) -0.0107(17) 0.029(2) -0.011(2)
C59 0.056(3) 0.132(4) 0.109(3) 0.038(3) 0.040(2) 0.001(3)
C60 0.074(3) 0.055(2) 0.086(3) 0.027(2) 0.036(2) 0.011(2)
C61 0.0354(19) 0.096(3) 0.104(3) -0.003(3) 0.024(2) -0.0026(19)
C62 0.093(3) 0.066(2) 0.068(2) -0.0024(19) 0.044(2) -0.021(2)
C63 0.065(2) 0.075(3) 0.058(2) 0.0022(19) 0.0079(17) 0.022(2)
C64 0.093(3) 0.051(2) 0.075(2) -0.0115(18) 0.038(2) 0.009(2)
C65 0.045(2) 0.126(4) 0.076(3) -0.022(3) 0.0172(18) -0.027(2)
C66 0.075(3) 0.117(4) 0.071(3) -0.028(3) 0.029(2) -0.051(3)
C67 0.048(2) 0.117(4) 0.083(3) -0.019(3) 0.0060(19) -0.011(2)
C68 0.0430(19) 0.093(3) 0.073(2) 0.032(2) 0.0206(16) 0.0070(18)
Cl4 0.1321(13) 0.1398(13) 0.0974(9) 0.0077(9) 0.0096(8) -0.0164(11)
Cl23 0.212(2) 0.1016(12) 0.237(2) -0.0252(13) 0.0875(19) 0.0208(13)
C74 0.119(5) 0.172(7) 0.166(6) -0.081(5) 0.022(4) -0.042(5)
Cl8 0.1148(11) 0.303(3) 0.0933(9) 0.0719(13) 0.0521(8) 0.1105(14)
Cl20 0.1169(14) 0.209(2) 0.230(2) -0.0765(18) 0.0791(15) -0.0627(14)
C69 0.081(3) 0.103(4) 0.079(3) 0.006(3) 0.018(2) 0.007(3)
O40 0.0547(16) 0.163(3) 0.0645(16) -0.029(2) 0.0126(12) 0.0012(19)

loop_
_atom_type_symbol
_atom_type_description
_atom_type_scat_dispersion_real
_atom_type_scat_dispersion_imag
_atom_type_scat_source
C C 0.0033 0.0016 'International Tables Vol C Tables 4.2.6.8 and 6.1.1.4'
H H 0.0000 0.0000 'International Tables Vol C Tables 4.2.6.8 and 6.1.1.4'
O O 0.0106 0.0060 'International Tables Vol C Tables 4.2.6.8 and 6.1.1.4'
N N 0.0061 0.0033 'International Tables Vol C Tables 4.2.6.8 and 6.1.1.4'
P P 0.1023 0.0942 'International Tables Vol C Tables 4.2.6.8 and 6.1.1.4'
Cl Cl 0.1484 0.1585 'International Tables Vol C Tables 4.2.6.8 and 6.1.1.4'

loop_
_geom_angle_atom_site_label_1
_geom_angle_atom_site_label_2
_geom_angle_atom_site_label_3
_geom_angle
_geom_angle_site_symmetry_1
_geom_angle_site_symmetry_3
O3 P1 C9 114.66(11) . .
O3 P1 C19 109.55(13) . .
O3 P1 C31 115.21(13) . .
C19 P1 C9 103.54(13) . .
C31 P1 C9 109.75(13) . .
C31 P1 C19 102.80(13) . .
O5 P2 C15 113.77(12) . .
O5 P2 C24 112.94(11) . .
O5 P2 C29 110.93(14) . .
C24 P2 C15 106.96(13) . .
C29 P2 C15 105.78(12) . .
C29 P2 C24 105.88(14) . .
O10 P3 C7 113.07(12) . .
O10 P3 C18 110.69(13) . .
O10 P3 C22 115.02(13) . .
C18 P3 C7 104.44(12) . .
C22 P3 C7 108.01(13) . .
C22 P3 C18 104.78(13) . .
C13 N1 C16 114.6(2) . .
C17 N2 C13 115.1(2) . .
C16 N6 C17 114.8(2) . .
C11 C7 P3 122.32(19) . .
C25 C7 P3 119.5(2) . .
C25 C7 C11 118.0(2) . .
C12 C9 P1 123.8(2) . .
C26 C9 P1 117.8(2) . .
C26 C9 C12 118.0(2) . .
C7 C11 C17 123.4(2) . .
C34 C11 C7 119.5(2) . .
C34 C11 C17 117.0(2) . .
C9 C12 C13 123.9(2) . .
C28 C12 C9 119.0(2) . .
C28 C12 C13 117.1(2) . .
N1 C13 N2 124.9(2) . .
N1 C13 C12 117.4(2) . .
N2 C13 C12 117.5(2) . .
C15 C14 C16 122.3(2) . .
C33 C14 C15 120.4(2) . .
C33 C14 C16 117.3(2) . .
C14 C15 P2 122.10(19) . .
C37 C15 P2 120.0(2) . .
C37 C15 C14 117.7(2) . .
N1 C16 C14 116.8(2) . .
N6 C16 N1 125.3(2) . .
N6 C16 C14 117.9(2) . .
N2 C17 N6 125.1(2) . .
N2 C17 C11 118.4(2) . .
N6 C17 C11 116.4(2) . .
C32 C18 P3 117.4(2) . .
C32 C18 C68 119.2(3) . .
C68 C18 P3 123.4(2) . .
C43 C19 P1 117.6(2) . .
C48 C19 P1 123.4(2) . .
C48 C19 C43 119.1(3) . .
C49 C21 C24 120.7(3) . .
C41 C22 P3 123.3(2) . .
C46 C22 P3 118.1(2) . .
C46 C22 C41 118.6(3) . .
C21 C24 P2 117.5(2) . .
C44 C24 P2 123.0(2) . .
C44 C24 C21 119.0(3) . .
C7 C25 C36 121.4(3) . .
C30 C26 C9 122.0(3) . .
C36 C27 C34 119.5(3) . .
C35 C28 C12 121.4(3) . .
C50 C29 P2 123.1(3) . .
C56 C29 P2 117.9(2) . .
C56 C29 C50 119.0(3) . .
C35 C30 C26 119.7(3) . .
C39 C31 P1 123.7(2) . .
C39 C31 C42 119.1(3) . .
C42 C31 P1 116.9(2) . .
C18 C32 C55 120.3(3) . .
C14 C33 C38 120.4(3) . .
C27 C34 C11 121.3(3) . .
C30 C35 C28 119.8(3) . .
C27 C36 C25 120.3(3) . .
C45 C37 C15 121.3(3) . .
C45 C38 C33 120.0(3) . .
C31 C39 C65 120.0(3) . .
C52 C41 C22 119.6(3) . .
C62 C42 C31 119.7(3) . .
C57 C43 C19 120.7(3) . .
C24 C44 C63 120.6(3) . .
C38 C45 C37 120.1(3) . .
C53 C46 C22 120.7(3) . .
C63 C47 C49 120.2(3) . .
C19 C48 C64 119.1(3) . .
C47 C49 C21 119.6(3) . .
C51 C50 C29 119.8(4) . .
C66 C51 C50 120.7(4) . .
C60 C52 C41 120.6(4) . .
C46 C53 C60 120.2(4) . .
C65 C54 C62 120.5(3) . .
C61 C55 C32 120.1(4) . .
C29 C56 C67 119.7(4) . .
C43 C57 C58 120.2(4) . .
C64 C58 C57 120.2(3) . .
C61 C59 C68 120.2(4) . .
C52 C60 C53 120.2(3) . .
C55 C61 C59 120.8(3) . .
C54 C62 C42 120.4(4) . .
C47 C63 C44 119.9(4) . .
C58 C64 C48 120.7(3) . .
C54 C65 C39 120.4(4) . .
C51 C66 C67 120.6(4) . .
C66 C67 C56 120.2(4) . .
C18 C68 C59 119.4(4) . .
Cl4 C74 Cl23 114.0(3) . .
Cl20 C69 Cl8 112.7(3) . .

loop_
_geom_bond_atom_site_label_1
_geom_bond_atom_site_label_2
_geom_bond_distance
_geom_bond_site_symmetry_2
P1 O3 1.484(2) .
P1 C9 1.834(3) .
P1 C19 1.815(3) .
P1 C31 1.800(3) .
P2 O5 1.479(2) .
P2 C15 1.820(3) .
P2 C24 1.807(3) .
P2 C29 1.803(3) .
P3 C7 1.813(3) .
P3 O10 1.493(2) .
P3 C18 1.811(3) .
P3 C22 1.794(3) .
N1 C13 1.338(3) .
N1 C16 1.339(3) .
N2 C13 1.340(3) .
N2 C17 1.330(3) .
N6 C16 1.335(3) .
N6 C17 1.336(3) .
C7 C11 1.416(3) .
C7 C25 1.392(4) .
C9 C12 1.417(4) .
C9 C26 1.392(4) .
C11 C17 1.492(3) .
C11 C34 1.389(4) .
C12 C13 1.479(4) .
C12 C28 1.398(4) .
C14 C15 1.403(4) .
C14 C16 1.489(3) .
C14 C33 1.383(4) .
C15 C37 1.398(4) .
C18 C32 1.375(4) .
C18 C68 1.384(4) .
C19 C43 1.396(4) .
C19 C48 1.381(4) .
C21 C24 1.381(4) .
C21 C49 1.380(4) .
C22 C41 1.397(4) .
C22 C46 1.394(4) .
C24 C44 1.376(4) .
C25 C36 1.393(4) .
C26 C30 1.387(4) .
C27 C34 1.387(4) .
C27 C36 1.368(4) .
C28 C35 1.382(4) .
C29 C50 1.397(4) .
C29 C56 1.390(5) .
C30 C35 1.374(4) .
C31 C39 1.386(4) .
C31 C42 1.398(4) .
C32 C55 1.393(5) .
C33 C38 1.391(4) .
C37 C45 1.385(4) .
C38 C45 1.362(5) .
C39 C65 1.397(5) .
C41 C52 1.388(5) .
C42 C62 1.385(4) .
C43 C57 1.363(5) .
C44 C63 1.380(4) .
C46 C53 1.371(5) .
C47 C49 1.377(5) .
C47 C63 1.372(5) .
C48 C64 1.399(5) .
C50 C51 1.378(5) .
C51 C66 1.359(6) .
C52 C60 1.365(5) .
C53 C60 1.375(6) .
C54 C62 1.378(6) .
C54 C65 1.355(6) .
C55 C61 1.335(5) .
C56 C67 1.392(5) .
C57 C58 1.373(6) .
C58 C64 1.358(6) .
C59 C61 1.372(6) .
C59 C68 1.388(5) .
C66 C67 1.366(7) .
Cl4 C74 1.648(6) .
Cl23 C74 1.786(7) .
Cl8 C69 1.710(4) .
Cl20 C69 1.696(5) .
